data_2214664
loop_
_publ_author_name
Hong-Li

_publ_section_title
;
 3-(4-Bromophenyl)-5-(4-fluorophenyl)-1-phenyl-4,5-dihydro-1<i>H</i>-pyrazole
;
_journal_coeditor_code GK2085
_journal_issue 8
_journal_name_full 'Acta Crystallographica Section E'
_journal_page_first o3499
_journal_page_last o3499
_journal_paper_doi 10.1107/S1600536807033120
_journal_volume 63
_journal_year 2007
_chemical_formula_iupac 'C21 H16 Br F N2'
_chemical_formula_moiety 'C21 H16 Br F N2'
_chemical_formula_sum 'C21 H16 Br F N2'
_chemical_formula_weight 395.27
_chemical_name_systematic
;
3-(4-Bromophenyl)-5-(4-fluorophenyl)-1-phenyl-4,5-dihydro-1H-pyrazole
;
_space_group_IT_number 14
_symmetry_cell_setting monoclinic
_symmetry_space_group_name_Hall '-P 2ybc'
_symmetry_space_group_name_H-M 'P 1 21/c 1'
_atom_sites_solution_hydrogens geom
_atom_sites_solution_primary direct
_atom_sites_solution_secondary difmap
_audit_creation_method SHELXL-97
_cell_angle_alpha 90.00
_cell_angle_beta 108.321(3)
_cell_angle_gamma 90.00
_cell_formula_units_Z 4
_cell_length_a 15.271(3)
_cell_length_b 11.245(2)
_cell_length_c 10.727(2)
_cell_measurement_reflns_used 1936
_cell_measurement_temperature 298(2)
_cell_measurement_theta_max 20.55
_cell_measurement_theta_min 2.29
_cell_volume 1748.7(6)
_computing_cell_refinement 'SAINT (Bruker, 1997)'
_computing_data_collection 'SMART (Bruker, 1997)'
_computing_data_reduction SAINT
_computing_molecular_graphics 'SHELXTL (Bruker, 1997)'
_computing_publication_material SHELXTL
_computing_structure_refinement 'SHELXL97 (Sheldrick, 1997)'
_computing_structure_solution 'SHELXS97 (Sheldrick, 1997)'
_diffrn_ambient_temperature 298(2)
_diffrn_measured_fraction_theta_full 0.998
_diffrn_measured_fraction_theta_max 0.998
_diffrn_measurement_device_type 'Bruker SMART APEX'
_diffrn_measurement_method '\p and \w scans'
_diffrn_radiation_monochromator graphite
_diffrn_radiation_source 'fine-focus sealed tube'
_diffrn_radiation_type MoK\a
_diffrn_radiation_wavelength 0.71073
_diffrn_reflns_av_R_equivalents 0.0291
_diffrn_reflns_av_sigmaI/netI 0.0556
_diffrn_reflns_limit_h_max 18
_diffrn_reflns_limit_h_min -17
_diffrn_reflns_limit_k_max 11
_diffrn_reflns_limit_k_min -13
_diffrn_reflns_limit_l_max 11
_diffrn_reflns_limit_l_min -12
_diffrn_reflns_number 7203
_diffrn_reflns_theta_full 25.03
_diffrn_reflns_theta_max 25.03
_diffrn_reflns_theta_min 2.29
_diffrn_standards_decay_% 0
_diffrn_standards_interval_count 0
_diffrn_standards_interval_time 0
_diffrn_standards_number 0
_exptl_absorpt_coefficient_mu 2.365
_exptl_absorpt_correction_T_max 0.8153
_exptl_absorpt_correction_T_min 0.4915
_exptl_absorpt_correction_type multi-scan
_exptl_absorpt_process_details '(SADABS; Bruker, 1997)'
_exptl_crystal_colour yellow
_exptl_crystal_density_diffrn 1.501
_exptl_crystal_density_method 'not measured'
_exptl_crystal_description plate
_exptl_crystal_F_000 800
_exptl_crystal_size_max 0.35
_exptl_crystal_size_mid 0.31
_exptl_crystal_size_min 0.09
_refine_diff_density_max 0.497
_refine_diff_density_min -0.634
_refine_ls_extinction_method none
_refine_ls_goodness_of_fit_ref 1.013
_refine_ls_hydrogen_treatment constr
_refine_ls_matrix_type full
_refine_ls_number_parameters 226
_refine_ls_number_reflns 3096
_refine_ls_number_restraints 0
_refine_ls_restrained_S_all 1.013
_refine_ls_R_factor_all 0.0777
_refine_ls_R_factor_gt 0.0435
_refine_ls_shift/su_max 0.001
_refine_ls_shift/su_mean 0.000
_refine_ls_structure_factor_coef Fsqd
_refine_ls_weighting_details 'calc w=1/[\s^2^(Fo^2^)+(0.0175P)^2^+1.2354P] where P=(Fo^2^+2Fc^2^)/3'
_refine_ls_weighting_scheme calc
_refine_ls_wR_factor_gt 0.0922
_refine_ls_wR_factor_ref 0.1069
_reflns_number_gt 1957
_reflns_number_total 3096
_reflns_threshold_expression I>2\s(I)
_cod_data_source_file gk2085.cif
_cod_data_source_block I
_cod_original_cell_volume 1748.8(6)
_cod_original_sg_symbol_H-M 'P 21/c'
_cod_database_code 2214664
_cod_database_fobs_code 2214664

loop_
_symmetry_equiv_pos_as_xyz
'x, y, z'
'-x, y+1/2, -z+1/2'
'-x, -y, -z'
'x, -y-1/2, z-1/2'

loop_
_atom_site_type_symbol
_atom_site_label
_atom_site_fract_x
_atom_site_fract_y
_atom_site_fract_z
_atom_site_U_iso_or_equiv
_atom_site_adp_type
_atom_site_calc_flag
_atom_site_refinement_flags
_atom_site_occupancy
C C1 0.7173(3) 0.3506(4) 0.5661(4) 0.0687(10) Uani d . 1
H H1 0.7611 0.3543 0.6489 0.082 Uiso calc R 1
C C2 0.6527(3) 0.4398(4) 0.5276(4) 0.0749(11) Uani d . 1
H H2 0.6525 0.5035 0.5828 0.090 Uiso calc R 1
C C3 0.5896(3) 0.4319(4) 0.4071(5) 0.0738(11) Uani d . 1
C C4 0.5879(3) 0.3412(4) 0.3239(4) 0.0792(12) Uani d . 1
H H4 0.5437 0.3386 0.2413 0.095 Uiso calc R 1
C C5 0.6531(3) 0.2524(4) 0.3638(4) 0.0740(11) Uani d . 1
H H5 0.6524 0.1891 0.3078 0.089 Uiso calc R 1
C C6 0.7190(2) 0.2564(3) 0.4854(3) 0.0598(9) Uani d . 1
C C7 0.7940(3) 0.1637(3) 0.5307(4) 0.0715(10) Uani d . 1
H H7 0.8071 0.1486 0.6247 0.086 Uiso calc R 1
C C8 0.8841(3) 0.1979(4) 0.5025(4) 0.0820(12) Uani d . 1
H H8A 0.8796 0.2763 0.4635 0.098 Uiso calc R 1
H H8B 0.9366 0.1959 0.5821 0.098 Uiso calc R 1
C C9 0.8916(3) 0.1039(3) 0.4082(3) 0.0633(9) Uani d . 1
C C10 0.9613(2) 0.0970(3) 0.3421(4) 0.0611(9) Uani d . 1
C C11 1.0370(3) 0.1734(3) 0.3722(4) 0.0723(11) Uani d . 1
H H11 1.0435 0.2310 0.4367 0.087 Uiso calc R 1
C C12 1.1024(3) 0.1657(4) 0.3085(4) 0.0762(12) Uani d . 1
H H12 1.1523 0.2176 0.3298 0.091 Uiso calc R 1
C C13 1.0933(2) 0.0813(4) 0.2141(4) 0.0723(11) Uani d . 1
C C14 1.0200(3) 0.0046(4) 0.1822(4) 0.0785(11) Uani d . 1
H H14 1.0143 -0.0530 0.1178 0.094 Uiso calc R 1
C C15 0.9549(3) 0.0129(4) 0.2456(4) 0.0753(11) Uani d . 1
H H15 0.9051 -0.0393 0.2231 0.090 Uiso calc R 1
C C16 0.7075(3) -0.0327(3) 0.4722(4) 0.0658(10) Uani d . 1
C C17 0.6978(3) -0.1413(4) 0.4081(4) 0.0710(10) Uani d . 1
H H17 0.7320 -0.1576 0.3521 0.085 Uiso calc R 1
C C18 0.6379(3) -0.2246(4) 0.4273(4) 0.0801(12) Uani d . 1
H H18 0.6315 -0.2969 0.3832 0.096 Uiso calc R 1
C C19 0.5869(3) -0.2037(4) 0.5102(4) 0.0831(12) Uani d . 1
H H19 0.5475 -0.2617 0.5238 0.100 Uiso calc R 1
C C20 0.5951(3) -0.0962(4) 0.5724(4) 0.0834(12) Uani d . 1
H H20 0.5604 -0.0808 0.6279 0.100 Uiso calc R 1
C C21 0.6544(3) -0.0102(4) 0.5535(4) 0.0770(11) Uani d . 1
H H21 0.6588 0.0630 0.5954 0.092 Uiso calc R 1
Br Br1 1.18176(3) 0.06824(5) 0.12420(5) 0.0946(2) Uani d . 1
F F1 0.52413(17) 0.5188(2) 0.3673(3) 0.1060(8) Uani d . 1
N N1 0.8282(2) 0.0237(3) 0.3876(3) 0.0656(8) Uani d . 1
N N2 0.7700(2) 0.0519(3) 0.4573(3) 0.0780(9) Uani d . 1

loop_
_atom_site_aniso_label
_atom_site_aniso_U_11
_atom_site_aniso_U_22
_atom_site_aniso_U_33
_atom_site_aniso_U_12
_atom_site_aniso_U_13
_atom_site_aniso_U_23
C1 0.077(3) 0.068(3) 0.062(2) -0.008(2) 0.0222(19) -0.010(2)
C2 0.085(3) 0.062(3) 0.087(3) -0.009(2) 0.040(3) -0.015(2)
C3 0.068(3) 0.066(3) 0.096(3) -0.001(2) 0.040(2) 0.010(3)
C4 0.080(3) 0.086(3) 0.065(3) -0.011(2) 0.015(2) 0.010(3)
C5 0.094(3) 0.067(3) 0.060(3) -0.009(2) 0.024(2) -0.012(2)
C6 0.073(2) 0.053(2) 0.059(2) -0.0068(19) 0.0279(19) -0.0023(19)
C7 0.088(3) 0.060(3) 0.068(2) -0.004(2) 0.026(2) -0.004(2)
C8 0.077(3) 0.073(3) 0.092(3) -0.004(2) 0.021(2) -0.012(2)
C9 0.066(2) 0.055(2) 0.063(2) 0.0034(19) 0.0113(18) 0.0053(19)
C10 0.053(2) 0.052(2) 0.069(2) 0.0022(17) 0.0070(18) 0.0050(19)
C11 0.061(2) 0.061(2) 0.083(3) -0.002(2) 0.005(2) -0.004(2)
C12 0.052(2) 0.064(3) 0.101(3) -0.0082(19) 0.008(2) 0.010(2)
C13 0.054(2) 0.066(3) 0.091(3) 0.0000(19) 0.014(2) 0.012(2)
C14 0.071(3) 0.066(3) 0.103(3) -0.011(2) 0.032(2) -0.010(2)
C15 0.063(2) 0.067(3) 0.097(3) -0.018(2) 0.026(2) -0.009(2)
C16 0.067(2) 0.058(3) 0.071(2) 0.0082(19) 0.021(2) 0.013(2)
C17 0.068(2) 0.061(3) 0.088(3) 0.002(2) 0.029(2) -0.003(2)
C18 0.075(3) 0.062(3) 0.106(3) -0.005(2) 0.031(2) -0.004(2)
C19 0.080(3) 0.080(3) 0.094(3) -0.008(2) 0.033(2) 0.012(3)
C20 0.090(3) 0.091(4) 0.076(3) 0.004(3) 0.037(2) 0.011(3)
C21 0.095(3) 0.067(3) 0.075(3) 0.003(2) 0.036(2) 0.001(2)
Br1 0.0622(3) 0.1061(4) 0.1179(4) -0.0031(2) 0.0318(2) 0.0126(3)
F1 0.0852(17) 0.0916(18) 0.148(2) 0.0161(15) 0.0462(16) 0.0240(17)
N1 0.072(2) 0.0533(19) 0.072(2) -0.0006(16) 0.0236(16) 0.0048(16)
N2 0.092(2) 0.053(2) 0.102(2) -0.0041(18) 0.050(2) -0.0085(18)

loop_
_atom_type_symbol
_atom_type_description
_atom_type_scat_dispersion_real
_atom_type_scat_dispersion_imag
_atom_type_scat_source
C C 0.0033 0.0016 'International Tables Vol C Tables 4.2.6.8 and 6.1.1.4'
H H 0.0000 0.0000 'International Tables Vol C Tables 4.2.6.8 and 6.1.1.4'
N N 0.0061 0.0033 'International Tables Vol C Tables 4.2.6.8 and 6.1.1.4'
Br Br -0.2901 2.4595 'International Tables Vol C Tables 4.2.6.8 and 6.1.1.4'
F F 0.0171 0.0103 'International Tables Vol C Tables 4.2.6.8 and 6.1.1.4'

loop_
_geom_angle_atom_site_label_1
_geom_angle_atom_site_label_2
_geom_angle_atom_site_label_3
_geom_angle
C6 C1 C2 121.8(4)
C6 C1 H1 119.1
C2 C1 H1 119.1
C3 C2 C1 117.9(4)
C3 C2 H2 121.0
C1 C2 H2 121.0
C4 C3 C2 122.8(4)
C4 C3 F1 118.3(4)
C2 C3 F1 118.9(4)
C3 C4 C5 118.7(4)
C3 C4 H4 120.7
C5 C4 H4 120.7
C6 C5 C4 120.9(4)
C6 C5 H5 119.6
C4 C5 H5 119.6
C1 C6 C5 118.0(4)
C1 C6 C7 119.4(3)
C5 C6 C7 122.6(3)
N2 C7 C6 112.4(3)
N2 C7 C8 101.3(3)
C6 C7 C8 113.4(3)
N2 C7 H7 109.8
C6 C7 H7 109.8
C8 C7 H7 109.8
C9 C8 C7 102.6(3)
C9 C8 H8A 111.2
C7 C8 H8A 111.2
C9 C8 H8B 111.2
C7 C8 H8B 111.2
H8A C8 H8B 109.2
N1 C9 C10 120.2(4)
N1 C9 C8 113.5(3)
C10 C9 C8 126.2(3)
C15 C10 C11 117.0(4)
C15 C10 C9 120.7(3)
C11 C10 C9 122.3(4)
C12 C11 C10 121.5(4)
C12 C11 H11 119.2
C10 C11 H11 119.2
C13 C12 C11 119.5(4)
C13 C12 H12 120.3
C11 C12 H12 120.3
C12 C13 C14 120.6(4)
C12 C13 Br1 120.6(3)
C14 C13 Br1 118.8(4)
C13 C14 C15 119.7(4)
C13 C14 H14 120.2
C15 C14 H14 120.2
C14 C15 C10 121.7(4)
C14 C15 H15 119.2
C10 C15 H15 119.2
C17 C16 C21 118.7(4)
C17 C16 N2 121.0(4)
C21 C16 N2 120.3(4)
C18 C17 C16 120.0(4)
C18 C17 H17 120.0
C16 C17 H17 120.0
C17 C18 C19 121.4(4)
C17 C18 H18 119.3
C19 C18 H18 119.3
C20 C19 C18 118.9(4)
C20 C19 H19 120.5
C18 C19 H19 120.5
C19 C20 C21 120.7(4)
C19 C20 H20 119.7
C21 C20 H20 119.7
C20 C21 C16 120.2(4)
C20 C21 H21 119.9
C16 C21 H21 119.9
C9 N1 N2 109.0(3)
N1 N2 C16 119.4(3)
N1 N2 C7 113.4(3)
C16 N2 C7 126.1(3)

loop_
_geom_bond_atom_site_label_1
_geom_bond_atom_site_label_2
_geom_bond_distance
C1 C6 1.374(5)
C1 C2 1.376(5)
C1 H1 0.9300
C2 C3 1.351(6)
C2 H2 0.9300
C3 C4 1.350(6)
C3 F1 1.367(5)
C4 C5 1.379(6)
C4 H4 0.9300
C5 C6 1.376(5)
C5 H5 0.9300
C6 C7 1.511(5)
C7 N2 1.468(5)
C7 C8 1.547(5)
C7 H7 0.9800
C8 C9 1.492(5)
C8 H8A 0.9700
C8 H8B 0.9700
C9 N1 1.290(4)
C9 C10 1.456(5)
C10 C15 1.382(5)
C10 C11 1.394(5)
C11 C12 1.378(5)
C11 H11 0.9300
C12 C13 1.363(5)
C12 H12 0.9300
C13 C14 1.369(5)
C13 Br1 1.897(4)
C14 C15 1.374(5)
C14 H14 0.9300
C15 H15 0.9300
C16 C17 1.386(5)
C16 C21 1.388(5)
C16 N2 1.392(5)
C17 C18 1.370(5)
C17 H17 0.9300
C18 C19 1.374(5)
C18 H18 0.9300
C19 C20 1.367(6)
C19 H19 0.9300
C20 C21 1.383(6)
C20 H20 0.9300
C21 H21 0.9300
N1 N2 1.367(4)

loop_
_geom_torsion_atom_site_label_1
_geom_torsion_atom_site_label_2
_geom_torsion_atom_site_label_3
_geom_torsion_atom_site_label_4
_geom_torsion
C6 C1 C2 C3 0.5(6)
C1 C2 C3 C4 -0.3(6)
C1 C2 C3 F1 179.3(3)
C2 C3 C4 C5 0.4(6)
F1 C3 C4 C5 -179.3(3)
C3 C4 C5 C6 -0.6(6)
C2 C1 C6 C5 -0.7(6)
C2 C1 C6 C7 177.5(3)
C4 C5 C6 C1 0.7(6)
C4 C5 C6 C7 -177.4(4)
C1 C6 C7 N2 160.8(3)
C5 C6 C7 N2 -21.1(5)
C1 C6 C7 C8 -85.0(4)
C5 C6 C7 C8 93.0(4)
N2 C7 C8 C9 4.5(4)
C6 C7 C8 C9 -116.2(3)
C7 C8 C9 N1 -4.2(4)
C7 C8 C9 C10 175.8(3)
N1 C9 C10 C15 7.4(5)
C8 C9 C10 C15 -172.7(4)
N1 C9 C10 C11 -172.6(3)
C8 C9 C10 C11 7.4(6)
C15 C10 C11 C12 0.1(5)
C9 C10 C11 C12 -180.0(3)
C10 C11 C12 C13 -0.2(6)
C11 C12 C13 C14 0.0(6)
C11 C12 C13 Br1 179.9(3)
C12 C13 C14 C15 0.2(6)
Br1 C13 C14 C15 -179.6(3)
C13 C14 C15 C10 -0.3(6)
C11 C10 C15 C14 0.1(6)
C9 C10 C15 C14 -179.8(4)
C21 C16 C17 C18 -1.1(6)
N2 C16 C17 C18 178.1(4)
C16 C17 C18 C19 -0.5(6)
C17 C18 C19 C20 1.4(6)
C18 C19 C20 C21 -0.7(6)
C19 C20 C21 C16 -0.8(6)
C17 C16 C21 C20 1.7(6)
N2 C16 C21 C20 -177.4(4)
C10 C9 N1 N2 -178.1(3)
C8 C9 N1 N2 1.9(4)
C9 N1 N2 C16 -167.0(3)
C9 N1 N2 C7 1.5(4)
C17 C16 N2 N1 -5.7(5)
C21 C16 N2 N1 173.4(3)
C17 C16 N2 C7 -172.7(3)
C21 C16 N2 C7 6.5(6)
C6 C7 N2 N1 117.4(3)
C8 C7 N2 N1 -3.9(4)
C6 C7 N2 C16 -75.0(5)
C8 C7 N2 C16 163.7(4)

loop_
_cod_related_entry_id
_cod_related_entry_database
_cod_related_entry_code
1 ChemSpider 2366379
